data_9016161
loop_
_publ_author_name
'Mills, S. J.'
'Whitfield, P. S.'
'Wilson, S. A.'
'Woodhouse, J. N.'
'Dipple, G. M.'
'Raudsepp, M.'
'Francis, C. A.'

_publ_section_title
;
 The crystal structure of stichtite, re-examination of barbertonite, and the
 nature of polytypism in MgCr hydrotalcites
 Note: 3R1 polytype of stichtite
;
_journal_name_full 'American Mineralogist'
_journal_page_first 179
_journal_page_last 187
_journal_paper_doi 10.2138/am.2011.3531
_journal_volume 96
_journal_year 2011
_chemical_compound_source 'Tasmania, Australia'
_chemical_formula_sum 'C0.118 H3.224 Cr0.23 Mg0.77 O2.966'
_chemical_name_mineral Stichtite
_space_group_IT_number 166
_symmetry_space_group_name_Hall '-R 3 2"'
_symmetry_space_group_name_H-M 'R -3 m :H'
_cell_angle_alpha 90
_cell_angle_beta 90
_cell_angle_gamma 120
_cell_formula_units_Z 3
_cell_length_a 3.09552
_cell_length_b 3.09552
_cell_length_c 23.5042
_cell_volume 195.049
_database_code_amcsd 0018330
_exptl_crystal_density_diffrn 2.115
_cod_original_sg_symbol_H-M 'R -3 m'
_cod_original_formula_sum '(Mg.77 Cr.23) O2.966 H3.224 C.118'
_cod_database_code 9016161

loop_
_space_group_symop_operation_xyz
x,y,z
2/3+x,1/3+y,1/3+z
1/3+x,2/3+y,2/3+z
x,x-y,z
2/3+x,1/3+x-y,1/3+z
1/3+x,2/3+x-y,2/3+z
y,x,-z
2/3+y,1/3+x,1/3-z
1/3+y,2/3+x,2/3-z
-x+y,y,z
2/3-x+y,1/3+y,1/3+z
1/3-x+y,2/3+y,2/3+z
-x,-x+y,-z
2/3-x,1/3-x+y,1/3-z
1/3-x,2/3-x+y,2/3-z
-y,-x,z
2/3-y,1/3-x,1/3+z
1/3-y,2/3-x,2/3+z
x-y,-y,-z
2/3+x-y,1/3-y,1/3-z
1/3+x-y,2/3-y,2/3-z
y,-x+y,-z
2/3+y,1/3-x+y,1/3-z
1/3+y,2/3-x+y,2/3-z
-x+y,-x,z
2/3-x+y,1/3-x,1/3+z
1/3-x+y,2/3-x,2/3+z
-x,-y,-z
2/3-x,1/3-y,1/3-z
1/3-x,2/3-y,2/3-z
-y,x-y,z
2/3-y,1/3+x-y,1/3+z
1/3-y,2/3+x-y,2/3+z
x-y,x,-z
2/3+x-y,1/3+x,1/3-z
1/3+x-y,2/3+x,2/3-z

loop_
_atom_site_label
_atom_site_fract_x
_atom_site_fract_y
_atom_site_fract_z
_atom_site_occupancy
_atom_site_U_iso_or_equiv
_atom_site_type_symbol
_atom_site_attached_hydrogens
Mg 0.00000 0.00000 0.00000 0.77000 0.00203 Mg 0
Cr 0.00000 0.00000 0.00000 0.23000 0.00203 Cr 0
O1 0.33333 0.66667 0.37268 1.00000 0.00051 O 0
H1 0.33333 0.66667 0.41108 1.00000 0.00051 H 0
Wat2 0.12420 -0.12420 0.50000 0.10200 0.00025 O 2
CO3 0.33333 0.66667 0.50000 0.05900 0.00025 C 0
O3 0.33333 0.66667 0.50000 0.17700 0.00025 O 0

loop_
_cod_changelog_entry_id
_cod_changelog_entry_author
_cod_changelog_entry_date
_cod_changelog_entry_text
1
;cod-tools version 3.8.0
Id: cif_guess_AMCSD_atom_types 9581 2023-05-17 12:35:41Z saulius
;
2023-05-23T09:21:36+03:00
;Derived atom types and hydrogen counts
from atom names that follow the AMCSD naming convention
(Wat == water, O-H == hydroxyl).
;

loop_
_cod_related_entry_id
_cod_related_entry_database
_cod_related_entry_code
1 AMCSD 0018330
